data_2022401
loop_
_publ_author_name
'\.Zes\/lawska, Ewa'
'Szyma\'nska, Ewa'
'Nitek, Wojciech'
'Handzlik, Jadwiga'

_publ_section_title
;
 Crystallographic studies of piperazine derivatives of
 3-methyl-5-spirofluorenehydantoin in search of structural features of
 P-gp inhibitors
;
_journal_coeditor_code KY3205
_journal_issue 8
_journal_name_full 'Acta Crystallographica Section C'
_journal_page_first
;
;
_journal_paper_doi 10.1107/S2053229621006756
_journal_volume 77
_journal_year 2021
_chemical_formula_iupac 'C29 H29 N5 O4, H2 O'
_chemical_formula_moiety 'C29 H29 N5 O4, H2 O'
_chemical_formula_sum 'C29 H31 N5 O5'
_chemical_formula_weight 529.59
_chemical_name_systematic
;
3'-Methyl-1'-{3-[4-(4-nitrophenyl)piperazin-1-yl]propyl}spiro[fluorene-9,5'-\
imidazolidine]-2',4'-dione monohydrate
;
_space_group_IT_number 14
_space_group_name_Hall '-P 2ybc'
_space_group_name_H-M_alt 'P 1 21/c 1'
_symmetry_cell_setting monoclinic
_symmetry_space_group_name_Hall '-P 2ybc'
_symmetry_space_group_name_H-M 'P 1 21/c 1'
_atom_sites_solution_hydrogens mixed
_audit_creation_method 'WinGX routine CIF_UPDATE'
_cell_angle_alpha 90
_cell_angle_beta 103.464(2)
_cell_angle_gamma 90
_cell_formula_units_Z 4
_cell_length_a 21.7033(5)
_cell_length_b 7.2190(2)
_cell_length_c 16.8210(4)
_cell_measurement_reflns_used 12039
_cell_measurement_temperature 130(2)
_cell_measurement_theta_max 28.387
_cell_measurement_theta_min 3.345
_cell_volume 2563.02(11)
_computing_cell_refinement
;
CrysAlis PRO (Rigaku OD, 2015)
;
_computing_data_collection
;
CrysAlis PRO (Rigaku OD, 2015)
;
_computing_data_reduction
;
CrysAlis PRO (Rigaku OD, 2015)
;
_computing_molecular_graphics
;
Mercury (Macrae <i>et al.</i>, 2020)
;
_computing_publication_material
;
publCIF (Westrip, 2010)
;
_computing_structure_refinement
;
SIR2014 (Burla <i>et al.</i>, 2015) and SHELXL2018 (Sheldrick,
2015b)
;
_computing_structure_solution
;
SHELXT (Sheldrick, 2015a)
;
_diffrn_ambient_temperature 130(2)
_diffrn_detector 'CCD plate'
_diffrn_detector_area_resol_mean 10.3756
_diffrn_measured_fraction_theta_full 0.998
_diffrn_measured_fraction_theta_max 0.946
_diffrn_measurement_device 'four-circle diffractometer'
_diffrn_measurement_device_type 'Rigaku OD SuperNova Dual source diffractometer with an Atlas detector'
_diffrn_measurement_method '\w scans'
_diffrn_radiation_monochromator mirror
_diffrn_radiation_probe x-ray
_diffrn_radiation_type MoK\a
_diffrn_radiation_wavelength 0.71073
_diffrn_reflns_av_R_equivalents 0.0382
_diffrn_reflns_av_unetI/netI 0.0558
_diffrn_reflns_limit_h_max 28
_diffrn_reflns_limit_h_min -29
_diffrn_reflns_limit_k_max 9
_diffrn_reflns_limit_k_min -9
_diffrn_reflns_limit_l_max 22
_diffrn_reflns_limit_l_min -22
_diffrn_reflns_number 34285
_diffrn_reflns_theta_full 25.242
_diffrn_reflns_theta_max 28.636
_diffrn_reflns_theta_min 2.873
_diffrn_source 'micro-focus sealed X-ray tube'
_exptl_absorpt_coefficient_mu 0.096
_exptl_absorpt_correction_T_max 0.997
_exptl_absorpt_correction_T_min 0.963
_exptl_absorpt_correction_type gaussian
_exptl_absorpt_process_details
;
(CrysAlis PRO; Rigaku OD, 2015)
;
_exptl_crystal_colour 'light yellow'
_exptl_crystal_density_diffrn 1.372
_exptl_crystal_description plate
_exptl_crystal_F_000 1120
_exptl_crystal_size_max 0.66
_exptl_crystal_size_mid 0.39
_exptl_crystal_size_min 0.02
_refine_diff_density_max 0.312
_refine_diff_density_min -0.315
_refine_ls_extinction_method none
_refine_ls_goodness_of_fit_ref 1.026
_refine_ls_hydrogen_treatment mixed
_refine_ls_matrix_type full
_refine_ls_number_parameters 361
_refine_ls_number_reflns 6229
_refine_ls_number_restraints 2
_refine_ls_restrained_S_all 1.027
_refine_ls_R_factor_all 0.0685
_refine_ls_R_factor_gt 0.049
_refine_ls_shift/su_max 0
_refine_ls_shift/su_mean 0
_refine_ls_structure_factor_coef Fsqd
_refine_ls_weighting_details 'w=1/[\s^2^(Fo^2^)+(0.0474P)^2^+1.8477P] where P=(Fo^2^+2Fc^2^)/3'
_refine_ls_weighting_scheme calc
_refine_ls_wR_factor_gt 0.119
_refine_ls_wR_factor_ref 0.1286
_reflns_number_gt 4715
_reflns_number_total 6229
_reflns_threshold_expression 'I > 2\s(I)'
_cod_data_source_file ky3205sup1.cif
_cod_data_source_block 2
_cod_original_sg_symbol_H-M 'P 21/c'
_cod_database_code 2022401
_shelx_estimated_absorpt_t_min 0.94
_shelx_estimated_absorpt_t_max 0.998

loop_
_symmetry_equiv_pos_as_xyz
'x, y, z'
'-x, y+1/2, -z+1/2'
'-x, -y, -z'
'x, -y-1/2, z-1/2'

loop_
_atom_site_type_symbol
_atom_site_label
_atom_site_fract_x
_atom_site_fract_y
_atom_site_fract_z
_atom_site_U_iso_or_equiv
_atom_site_adp_type
_atom_site_calc_flag
_atom_site_occupancy
_atom_site_disorder_assembly
_atom_site_disorder_group
C C25 0.93922(8) 0.2454(2) 0.58121(10) 0.0222(3) Uani d 1 . .
C C24 0.97090(8) 0.3240(3) 0.65422(11) 0.0289(4) Uani d 1 . .
H H24 0.951232 0.333553 0.698945 0.035 Uiso calc 1 . .
C C23 1.03215(9) 0.3887(3) 0.66075(11) 0.0304(4) Uani d 1 . .
H H23 1.054347 0.445481 0.710074 0.036 Uiso calc 1 . .
C C22 1.06124(8) 0.3711(3) 0.59579(11) 0.0268(4) Uani d 1 . .
H H22 1.103413 0.414244 0.601688 0.032 Uiso calc 1 . .
C C21 1.02982(8) 0.2917(2) 0.52252(10) 0.0232(3) Uani d 1 . .
H H21 1.049967 0.279697 0.478333 0.028 Uiso calc 1 . .
C C20 0.96816(8) 0.2300(2) 0.51535(10) 0.0204(3) Uani d 1 . .
C C19 0.92261(8) 0.1466(2) 0.44602(10) 0.0204(3) Uani d 1 . .
C C18 0.92729(8) 0.1094(2) 0.36665(10) 0.0244(4) Uani d 1 . .
H H18 0.965075 0.136307 0.349557 0.029 Uiso calc 1 . .
C C17 0.87522(9) 0.0318(3) 0.31284(10) 0.0269(4) Uani d 1 . .
H H17 0.877473 0.006958 0.258129 0.032 Uiso calc 1 . .
C C16 0.82003(8) -0.0100(2) 0.33738(10) 0.0257(4) Uani d 1 . .
H H16 0.785076 -0.062769 0.29944 0.031 Uiso calc 1 . .
C C15 0.81561(8) 0.0248(2) 0.41715(10) 0.0232(3) Uani d 1 . .
H H15 0.778305 -0.005999 0.434644 0.028 Uiso calc 1 . .
C C14 0.86668(8) 0.1053(2) 0.47032(9) 0.0206(3) Uani d 1 . .
C C5 0.87269(8) 0.1639(2) 0.55889(10) 0.0217(3) Uani d 1 . .
C C4 0.86604(8) 0.0014(3) 0.61513(10) 0.0238(4) Uani d 1 . .
C C2 0.79243(8) 0.2217(3) 0.62804(10) 0.0255(4) Uani d 1 . .
C C26 0.79915(9) -0.0657(3) 0.71382(12) 0.0363(5) Uani d 1 . .
H H26A 0.826015 -0.176105 0.725206 0.054 Uiso calc 1 . .
H H26B 0.754941 -0.103205 0.692943 0.054 Uiso calc 1 . .
H H26C 0.802918 0.005829 0.764257 0.054 Uiso calc 1 . .
C C6 0.81251(8) 0.4756(2) 0.53823(11) 0.0258(4) Uani d 1 . .
H H6A 0.854141 0.531785 0.538354 0.031 Uiso calc 1 . .
H H6B 0.792546 0.551197 0.574479 0.031 Uiso calc 1 . .
C C7 0.77102(8) 0.4839(2) 0.45158(11) 0.0263(4) Uani d 1 . .
H H7A 0.769807 0.612941 0.431339 0.032 Uiso calc 1 . .
H H7B 0.790069 0.405595 0.415316 0.032 Uiso calc 1 . .
C C8 0.70356(8) 0.4183(3) 0.44736(11) 0.0266(4) Uani d 1 . .
H H8A 0.704802 0.287771 0.465767 0.032 Uiso calc 1 . .
H H8B 0.685245 0.493428 0.485394 0.032 Uiso calc 1 . .
C C12 0.67480(8) 0.2845(3) 0.31055(11) 0.0265(4) Uani d 1 . .
H H12A 0.665945 0.162743 0.332544 0.032 Uiso calc 1 . .
H H12B 0.720112 0.287393 0.309004 0.032 Uiso calc 1 . .
C C13 0.63437(8) 0.3069(3) 0.22466(11) 0.0285(4) Uani d 1 . .
H H13A 0.648262 0.418745 0.1996 0.034 Uiso calc 1 . .
H H13B 0.640915 0.198575 0.191462 0.034 Uiso calc 1 . .
C C11 0.55172(8) 0.4423(3) 0.28655(11) 0.0282(4) Uani d 1 . .
H H11A 0.507667 0.418329 0.290717 0.034 Uiso calc 1 . .
H H11B 0.554529 0.573674 0.270877 0.034 Uiso calc 1 . .
C C10 0.59606(8) 0.4097(3) 0.36884(11) 0.0265(4) Uani d 1 . .
H H10A 0.5862 0.498555 0.408975 0.032 Uiso calc 1 . .
H H10B 0.589557 0.282977 0.387829 0.032 Uiso calc 1 . .
C C27 0.52397(8) 0.3218(2) 0.14778(11) 0.0255(4) Uani d 1 . .
C C32 0.54045(9) 0.2488(3) 0.07752(11) 0.0310(4) Uani d 1 . .
H H32 0.582479 0.206845 0.081016 0.037 Uiso calc 1 . .
C C31 0.49647(10) 0.2377(3) 0.00427(12) 0.0331(4) Uani d 1 . .
H H31 0.508206 0.187346 -0.04226 0.04 Uiso calc 1 . .
C C30 0.43560(9) 0.2991(3) -0.00199(11) 0.0313(4) Uani d 1 . .
C C29 0.41760(9) 0.3761(3) 0.06469(12) 0.0331(4) Uani d 1 . .
H H29 0.37554 0.419488 0.05968 0.04 Uiso calc 1 . .
C C28 0.46140(9) 0.3889(3) 0.13823(11) 0.0291(4) Uani d 1 . .
H H28 0.449353 0.443992 0.183619 0.035 Uiso calc 1 . .
N N3 0.81923(7) 0.0475(2) 0.65325(9) 0.0259(3) Uani d 1 . .
N N1 0.82275(6) 0.2884(2) 0.57175(8) 0.0229(3) Uani d 1 . .
N N2 0.66220(7) 0.4319(2) 0.36474(9) 0.0242(3) Uani d 1 . .
N N4 0.56639(7) 0.3236(2) 0.22272(9) 0.0257(3) Uani d 1 . .
N N5 0.38947(9) 0.2818(3) -0.07882(11) 0.0412(4) Uani d 1 . .
O O4 0.89677(6) -0.14016(18) 0.62492(8) 0.0308(3) Uani d 1 . .
O O2 0.75032(6) 0.2941(2) 0.65303(8) 0.0333(3) Uani d 1 . .
O O3 0.40684(8) 0.2162(3) -0.13807(9) 0.0545(4) Uani d 1 . .
O O1 0.33503(8) 0.3325(3) -0.08277(10) 0.0614(5) Uani d 1 . .
O OW 0.67803(8) 0.8013(2) 0.30476(10) 0.0461(4) Uani d 1 . .
H H2W 0.6695(15) 0.673(2) 0.3251(18) 0.092(11) Uiso d 1 . .
H H1W 0.6549(14) 0.798(5) 0.2445(8) 0.100(11) Uiso d 1 . .

loop_
_atom_site_aniso_label
_atom_site_aniso_U_11
_atom_site_aniso_U_22
_atom_site_aniso_U_33
_atom_site_aniso_U_12
_atom_site_aniso_U_13
_atom_site_aniso_U_23
C25 0.0184(8) 0.0265(9) 0.0218(8) 0.0013(6) 0.0047(6) 0.0004(7)
C24 0.0263(9) 0.0393(10) 0.0217(8) 0.0016(8) 0.0065(7) -0.0055(7)
C23 0.0263(9) 0.0360(10) 0.0257(9) 0.0002(8) -0.0005(7) -0.0065(8)
C22 0.0184(8) 0.0292(9) 0.0312(9) -0.0003(7) 0.0026(7) 0.0014(7)
C21 0.0217(8) 0.0246(8) 0.0245(8) 0.0014(7) 0.0078(7) 0.0033(7)
C20 0.0216(8) 0.0206(8) 0.0188(8) 0.0016(6) 0.0046(6) 0.0015(6)
C19 0.0222(8) 0.0197(8) 0.0197(8) -0.0003(6) 0.0053(6) 0.0019(6)
C18 0.0265(9) 0.0274(9) 0.0207(8) -0.0010(7) 0.0081(7) 0.0016(7)
C17 0.0330(9) 0.0298(9) 0.0179(8) -0.0002(7) 0.0060(7) -0.0008(7)
C16 0.0257(9) 0.0251(9) 0.0239(8) -0.0009(7) 0.0007(7) -0.0035(7)
C15 0.0213(8) 0.0233(8) 0.0253(8) -0.0007(7) 0.0060(6) -0.0003(7)
C14 0.0226(8) 0.0221(8) 0.0179(7) 0.0016(6) 0.0060(6) 0.0012(6)
C5 0.0196(8) 0.0279(9) 0.0182(8) 0.0012(6) 0.0055(6) -0.0007(6)
C4 0.0218(8) 0.0317(9) 0.0176(8) -0.0012(7) 0.0037(6) -0.0003(7)
C2 0.0192(8) 0.0374(10) 0.0194(8) -0.0013(7) 0.0032(6) -0.0029(7)
C26 0.0287(10) 0.0532(13) 0.0295(10) 0.0024(9) 0.0118(8) 0.0136(9)
C6 0.0239(9) 0.0239(9) 0.0296(9) -0.0018(7) 0.0062(7) -0.0031(7)
C7 0.0251(9) 0.0248(9) 0.0287(9) -0.0011(7) 0.0058(7) 0.0030(7)
C8 0.0248(9) 0.0278(9) 0.0276(9) -0.0001(7) 0.0069(7) 0.0006(7)
C12 0.0206(8) 0.0285(9) 0.0309(9) 0.0024(7) 0.0075(7) 0.0002(7)
C13 0.0228(9) 0.0347(10) 0.0295(9) 0.0019(7) 0.0090(7) -0.0022(8)
C11 0.0210(9) 0.0329(10) 0.0315(9) 0.0023(7) 0.0079(7) -0.0052(8)
C10 0.0238(9) 0.0271(9) 0.0307(9) -0.0002(7) 0.0102(7) -0.0027(7)
C27 0.0263(9) 0.0215(8) 0.0299(9) -0.0032(7) 0.0091(7) 0.0020(7)
C32 0.0265(9) 0.0353(10) 0.0325(10) -0.0003(8) 0.0096(8) 0.0001(8)
C31 0.0396(11) 0.0329(10) 0.0290(9) -0.0038(8) 0.0126(8) 0.0013(8)
C30 0.0350(10) 0.0283(9) 0.0284(9) -0.0022(8) 0.0028(8) 0.0066(8)
C29 0.0279(10) 0.0311(10) 0.0388(11) 0.0032(8) 0.0047(8) 0.0069(8)
C28 0.0276(9) 0.0286(9) 0.0318(9) 0.0019(7) 0.0084(7) 0.0011(8)
N3 0.0211(7) 0.0363(8) 0.0217(7) 0.0009(6) 0.0075(6) 0.0039(6)
N1 0.0201(7) 0.0274(7) 0.0228(7) 0.0012(6) 0.0077(5) -0.0007(6)
N2 0.0211(7) 0.0259(7) 0.0262(7) 0.0014(6) 0.0066(6) 0.0001(6)
N4 0.0212(7) 0.0288(8) 0.0282(8) 0.0014(6) 0.0078(6) -0.0032(6)
N5 0.0436(11) 0.0428(10) 0.0338(9) -0.0016(8) 0.0019(8) 0.0096(8)
O4 0.0339(7) 0.0317(7) 0.0277(7) 0.0066(6) 0.0092(5) 0.0048(5)
O2 0.0251(7) 0.0458(8) 0.0328(7) 0.0053(6) 0.0143(5) -0.0008(6)
O3 0.0618(11) 0.0663(11) 0.0311(8) 0.0026(9) 0.0021(7) -0.0008(8)
O1 0.0432(10) 0.0851(14) 0.0484(10) 0.0067(9) -0.0048(8) 0.0085(9)
OW 0.0462(9) 0.0401(9) 0.0508(10) -0.0097(7) 0.0085(7) 0.0026(7)

loop_
_atom_type_symbol
_atom_type_description
_atom_type_scat_dispersion_real
_atom_type_scat_dispersion_imag
_atom_type_scat_source
C C 0.0033 0.0016 'International Tables Vol C Tables 4.2.6.8 and 6.1.1.4'
H H 0 0 'International Tables Vol C Tables 4.2.6.8 and 6.1.1.4'
N N 0.0061 0.0033 'International Tables Vol C Tables 4.2.6.8 and 6.1.1.4'
O O 0.0106 0.006 'International Tables Vol C Tables 4.2.6.8 and 6.1.1.4'

loop_
_exptl_crystal_face_index_h
_exptl_crystal_face_index_k
_exptl_crystal_face_index_l
_exptl_crystal_face_perp_dist
-1 0 0 0.0215
1 0 0 0.008
3 4 -5 0.3013
1 5 -1 0.2857
3 -2 -5 0.1556
-3 1 5 0.1541
-3 0 5 0.171
-3 -4 5 0.3112
1 -5 -2 0.2672
-3 -1 5 0.2389

loop_
_geom_angle_atom_site_label_1
_geom_angle_atom_site_label_2
_geom_angle_atom_site_label_3
_geom_angle_site_symmetry_1
_geom_angle_site_symmetry_3
_geom_angle
_geom_angle_publ_flag
C24 C25 C20 . . 120.93(16) ?
C24 C25 C5 . . 128.65(15) ?
C20 C25 C5 . . 110.41(14) ?
C25 C24 C23 . . 118.50(16) ?
C25 C24 H24 . . 120.7 ?
C23 C24 H24 . . 120.7 ?
C24 C23 C22 . . 120.59(16) ?
C24 C23 H23 . . 119.7 ?
C22 C23 H23 . . 119.7 ?
C21 C22 C23 . . 121.18(16) ?
C21 C22 H22 . . 119.4 ?
C23 C22 H22 . . 119.4 ?
C22 C21 C20 . . 118.32(15) ?
C22 C21 H21 . . 120.8 ?
C20 C21 H21 . . 120.8 ?
C21 C20 C25 . . 120.46(15) ?
C21 C20 C19 . . 131.03(15) ?
C25 C20 C19 . . 108.50(14) ?
C18 C19 C14 . . 120.14(15) ?
C18 C19 C20 . . 130.94(15) ?
C14 C19 C20 . . 108.92(14) ?
C19 C18 C17 . . 118.25(15) ?
C19 C18 H18 . . 120.9 ?
C17 C18 H18 . . 120.9 ?
C16 C17 C18 . . 121.39(15) ?
C16 C17 H17 . . 119.3 ?
C18 C17 H17 . . 119.3 ?
C17 C16 C15 . . 120.39(16) ?
C17 C16 H16 . . 119.8 ?
C15 C16 H16 . . 119.8 ?
C14 C15 C16 . . 118.43(15) ?
C14 C15 H15 . . 120.8 ?
C16 C15 H15 . . 120.8 ?
C15 C14 C19 . . 121.37(15) ?
C15 C14 C5 . . 128.54(15) ?
C19 C14 C5 . . 110.09(14) ?
N1 C5 C25 . . 114.76(14) ?
N1 C5 C14 . . 114.66(13) ?
C25 C5 C14 . . 102.03(12) ?
N1 C5 C4 . . 101.50(12) ?
C25 C5 C4 . . 111.30(13) ?
C14 C5 C4 . . 113.03(14) ?
O4 C4 N3 . . 126.14(16) ?
O4 C4 C5 . . 126.97(15) ?
N3 C4 C5 . . 106.88(14) ?
O2 C2 N1 . . 127.99(18) ?
O2 C2 N3 . . 124.98(16) ?
N1 C2 N3 . . 107.03(14) ?
N3 C26 H26A . . 109.5 ?
N3 C26 H26B . . 109.5 ?
H26A C26 H26B . . 109.5 ?
N3 C26 H26C . . 109.5 ?
H26A C26 H26C . . 109.5 ?
H26B C26 H26C . . 109.5 ?
N1 C6 C7 . . 114.07(14) ?
N1 C6 H6A . . 108.7 ?
C7 C6 H6A . . 108.7 ?
N1 C6 H6B . . 108.7 ?
C7 C6 H6B . . 108.7 ?
H6A C6 H6B . . 107.6 ?
C8 C7 C6 . . 112.27(14) ?
C8 C7 H7A . . 109.2 ?
C6 C7 H7A . . 109.2 ?
C8 C7 H7B . . 109.2 ?
C6 C7 H7B . . 109.2 ?
H7A C7 H7B . . 107.9 ?
N2 C8 C7 . . 113.02(14) ?
N2 C8 H8A . . 109 ?
C7 C8 H8A . . 109 ?
N2 C8 H8B . . 109 ?
C7 C8 H8B . . 109 ?
H8A C8 H8B . . 107.8 ?
N2 C12 C13 . . 111.41(14) ?
N2 C12 H12A . . 109.3 ?
C13 C12 H12A . . 109.3 ?
N2 C12 H12B . . 109.3 ?
C13 C12 H12B . . 109.3 ?
H12A C12 H12B . . 108 ?
N4 C13 C12 . . 112.63(14) ?
N4 C13 H13A . . 109.1 ?
C12 C13 H13A . . 109.1 ?
N4 C13 H13B . . 109.1 ?
C12 C13 H13B . . 109.1 ?
H13A C13 H13B . . 107.8 ?
N4 C11 C10 . . 112.32(14) ?
N4 C11 H11A . . 109.1 ?
C10 C11 H11A . . 109.1 ?
N4 C11 H11B . . 109.1 ?
C10 C11 H11B . . 109.1 ?
H11A C11 H11B . . 107.9 ?
N2 C10 C11 . . 111.29(14) ?
N2 C10 H10A . . 109.4 ?
C11 C10 H10A . . 109.4 ?
N2 C10 H10B . . 109.4 ?
C11 C10 H10B . . 109.4 ?
H10A C10 H10B . . 108 ?
N4 C27 C32 . . 121.54(16) ?
N4 C27 C28 . . 121.34(16) ?
C32 C27 C28 . . 117.09(17) ?
C31 C32 C27 . . 120.88(18) ?
C31 C32 H32 . . 119.6 ?
C27 C32 H32 . . 119.6 ?
C32 C31 C30 . . 120.30(18) ?
C32 C31 H31 . . 119.8 ?
C30 C31 H31 . . 119.8 ?
C31 C30 C29 . . 120.94(18) ?
C31 C30 N5 . . 119.64(18) ?
C29 C30 N5 . . 119.42(18) ?
C28 C29 C30 . . 119.21(18) ?
C28 C29 H29 . . 120.4 ?
C30 C29 H29 . . 120.4 ?
C29 C28 C27 . . 121.52(17) ?
C29 C28 H28 . . 119.2 ?
C27 C28 H28 . . 119.2 ?
C4 N3 C2 . . 112.17(14) ?
C4 N3 C26 . . 124.86(16) ?
C2 N3 C26 . . 122.96(15) ?
C2 N1 C6 . . 122.76(14) ?
C2 N1 C5 . . 112.36(14) ?
C6 N1 C5 . . 124.25(13) ?
C10 N2 C12 . . 106.08(13) ?
C10 N2 C8 . . 109.75(13) ?
C12 N2 C8 . . 112.16(14) ?
C27 N4 C11 . . 117.57(14) ?
C27 N4 C13 . . 118.18(14) ?
C11 N4 C13 . . 114.77(14) ?
O1 N5 O3 . . 122.78(18) ?
O1 N5 C30 . . 118.83(18) ?
O3 N5 C30 . . 118.39(18) ?
H2W OW H1W . . 103(3) ?

loop_
_geom_bond_atom_site_label_1
_geom_bond_atom_site_label_2
_geom_bond_site_symmetry_2
_geom_bond_distance
_geom_bond_publ_flag
C25 C24 . 1.382(2) ?
C25 C20 . 1.399(2) ?
C25 C5 . 1.523(2) ?
C24 C23 . 1.389(3) ?
C24 H24 . 0.95 ?
C23 C22 . 1.389(3) ?
C23 H23 . 0.95 ?
C22 C21 . 1.386(2) ?
C22 H22 . 0.95 ?
C21 C20 . 1.389(2) ?
C21 H21 . 0.95 ?
C20 C19 . 1.471(2) ?
C19 C18 . 1.389(2) ?
C19 C14 . 1.400(2) ?
C18 C17 . 1.391(2) ?
C18 H18 . 0.95 ?
C17 C16 . 1.388(2) ?
C17 H17 . 0.95 ?
C16 C15 . 1.390(2) ?
C16 H16 . 0.95 ?
C15 C14 . 1.380(2) ?
C15 H15 . 0.95 ?
C14 C5 . 1.525(2) ?
C5 N1 . 1.462(2) ?
C5 C4 . 1.535(2) ?
C4 O4 . 1.210(2) ?
C4 N3 . 1.363(2) ?
C2 O2 . 1.210(2) ?
C2 N1 . 1.361(2) ?
C2 N3 . 1.408(2) ?
C26 N3 . 1.450(2) ?
C26 H26A . 0.98 ?
C26 H26B . 0.98 ?
C26 H26C . 0.98 ?
C6 N1 . 1.461(2) ?
C6 C7 . 1.526(2) ?
C6 H6A . 0.99 ?
C6 H6B . 0.99 ?
C7 C8 . 1.525(2) ?
C7 H7A . 0.99 ?
C7 H7B . 0.99 ?
C8 N2 . 1.472(2) ?
C8 H8A . 0.99 ?
C8 H8B . 0.99 ?
C12 N2 . 1.467(2) ?
C12 C13 . 1.514(2) ?
C12 H12A . 0.99 ?
C12 H12B . 0.99 ?
C13 N4 . 1.473(2) ?
C13 H13A . 0.99 ?
C13 H13B . 0.99 ?
C11 N4 . 1.466(2) ?
C11 C10 . 1.509(2) ?
C11 H11A . 0.99 ?
C11 H11B . 0.99 ?
C10 N2 . 1.462(2) ?
C10 H10A . 0.99 ?
C10 H10B . 0.99 ?
C27 N4 . 1.377(2) ?
C27 C32 . 1.414(2) ?
C27 C28 . 1.415(2) ?
C32 C31 . 1.374(3) ?
C32 H32 . 0.95 ?
C31 C30 . 1.374(3) ?
C31 H31 . 0.95 ?
C30 C29 . 1.387(3) ?
C30 N5 . 1.444(2) ?
C29 C28 . 1.377(3) ?
C29 H29 . 0.95 ?
C28 H28 . 0.95 ?
N5 O1 . 1.224(2) ?
N5 O3 . 1.239(2) ?
OW H2W . 1.019(10) ?
OW H1W . 1.021(10) ?

loop_
_geom_hbond_atom_site_label_D
_geom_hbond_atom_site_label_H
_geom_hbond_atom_site_label_A
_geom_hbond_site_symmetry_A
_geom_hbond_distance_DH
_geom_hbond_distance_HA
_geom_hbond_distance_DA
_geom_hbond_angle_DHA
_geom_hbond_publ_flag
C13 H13B O2 4_565 0.99 2.6 3.119(2) 112.5 yes
C26 H26B O1 2_645 0.98 2.4 3.300(3) 151.8 yes
OW H2W N2 . 1.020(10) 1.880(10) 2.900(2) 175(3) yes
OW H1W O3 3_665 1.020(10) 1.970(10) 2.978(2) 167(3) yes

loop_
_geom_torsion_atom_site_label_1
_geom_torsion_atom_site_label_2
_geom_torsion_atom_site_label_3
_geom_torsion_atom_site_label_4
_geom_torsion_site_symmetry_1
_geom_torsion_site_symmetry_2
_geom_torsion_site_symmetry_3
_geom_torsion_site_symmetry_4
_geom_torsion
_geom_torsion_publ_flag
C20 C25 C24 C23 . . . . 0.4(3) ?
C5 C25 C24 C23 . . . . 179.56(17) ?
C25 C24 C23 C22 . . . . -1.3(3) ?
C24 C23 C22 C21 . . . . 1.1(3) ?
C23 C22 C21 C20 . . . . 0.1(3) ?
C22 C21 C20 C25 . . . . -1.1(2) ?
C22 C21 C20 C19 . . . . 177.90(17) ?
C24 C25 C20 C21 . . . . 0.8(3) ?
C5 C25 C20 C21 . . . . -178.50(15) ?
C24 C25 C20 C19 . . . . -178.38(16) ?
C5 C25 C20 C19 . . . . 2.33(19) ?
C21 C20 C19 C18 . . . . -2.0(3) ?
C25 C20 C19 C18 . . . . 177.09(17) ?
C21 C20 C19 C14 . . . . 178.96(17) ?
C25 C20 C19 C14 . . . . -1.99(19) ?
C14 C19 C18 C17 . . . . 0.3(3) ?
C20 C19 C18 C17 . . . . -178.68(17) ?
C19 C18 C17 C16 . . . . -0.8(3) ?
C18 C17 C16 C15 . . . . -0.1(3) ?
C17 C16 C15 C14 . . . . 1.4(3) ?
C16 C15 C14 C19 . . . . -1.9(3) ?
C16 C15 C14 C5 . . . . 177.38(16) ?
C18 C19 C14 C15 . . . . 1.0(3) ?
C20 C19 C14 C15 . . . . -179.80(15) ?
C18 C19 C14 C5 . . . . -178.35(15) ?
C20 C19 C14 C5 . . . . 0.85(19) ?
C24 C25 C5 N1 . . . . 54.4(2) ?
C20 C25 C5 N1 . . . . -126.36(15) ?
C24 C25 C5 C14 . . . . 179.03(18) ?
C20 C25 C5 C14 . . . . -1.75(18) ?
C24 C25 C5 C4 . . . . -60.1(2) ?
C20 C25 C5 C4 . . . . 119.08(15) ?
C15 C14 C5 N1 . . . . -54.1(2) ?
C19 C14 C5 N1 . . . . 125.18(15) ?
C15 C14 C5 C25 . . . . -178.80(17) ?
C19 C14 C5 C25 . . . . 0.50(18) ?
C15 C14 C5 C4 . . . . 61.6(2) ?
C19 C14 C5 C4 . . . . -119.12(15) ?
N1 C5 C4 O4 . . . . 178.72(17) ?
C25 C5 C4 O4 . . . . -58.7(2) ?
C14 C5 C4 O4 . . . . 55.4(2) ?
N1 C5 C4 N3 . . . . -2.10(17) ?
C25 C5 C4 N3 . . . . 120.45(15) ?
C14 C5 C4 N3 . . . . -125.41(15) ?
N1 C6 C7 C8 . . . . 64.34(19) ?
C6 C7 C8 N2 . . . . 177.84(14) ?
N2 C12 C13 N4 . . . . -53.0(2) ?
N4 C11 C10 N2 . . . . 55.2(2) ?
N4 C27 C32 C31 . . . . 176.01(17) ?
C28 C27 C32 C31 . . . . -2.4(3) ?
C27 C32 C31 C30 . . . . 0.5(3) ?
C32 C31 C30 C29 . . . . 1.1(3) ?
C32 C31 C30 N5 . . . . -178.29(17) ?
C31 C30 C29 C28 . . . . -0.7(3) ?
N5 C30 C29 C28 . . . . 178.70(17) ?
C30 C29 C28 C27 . . . . -1.3(3) ?
N4 C27 C28 C29 . . . . -175.60(17) ?
C32 C27 C28 C29 . . . . 2.8(3) ?
O4 C4 N3 C2 . . . . -179.64(17) ?
C5 C4 N3 C2 . . . . 1.17(19) ?
O4 C4 N3 C26 . . . . 1.3(3) ?
C5 C4 N3 C26 . . . . -177.93(16) ?
O2 C2 N3 C4 . . . . -179.69(17) ?
N1 C2 N3 C4 . . . . 0.37(19) ?
O2 C2 N3 C26 . . . . -0.6(3) ?
N1 C2 N3 C26 . . . . 179.48(16) ?
O2 C2 N1 C6 . . . . 7.0(3) ?
N3 C2 N1 C6 . . . . -173.10(14) ?
O2 C2 N1 C5 . . . . 178.19(17) ?
N3 C2 N1 C5 . . . . -1.87(19) ?
C7 C6 N1 C2 . . . . -103.91(18) ?
C7 C6 N1 C5 . . . . 85.91(19) ?
C25 C5 N1 C2 . . . . -117.69(16) ?
C14 C5 N1 C2 . . . . 124.64(15) ?
C4 C5 N1 C2 . . . . 2.44(17) ?
C25 C5 N1 C6 . . . . 53.4(2) ?
C14 C5 N1 C6 . . . . -64.3(2) ?
C4 C5 N1 C6 . . . . 173.52(14) ?
C11 C10 N2 C12 . . . . -64.45(18) ?
C11 C10 N2 C8 . . . . 174.18(15) ?
C13 C12 N2 C10 . . . . 63.31(18) ?
C13 C12 N2 C8 . . . . -176.88(14) ?
C7 C8 N2 C10 . . . . -166.56(15) ?
C7 C8 N2 C12 . . . . 75.80(18) ?
C32 C27 N4 C11 . . . . 164.67(16) ?
C28 C27 N4 C11 . . . . -17.0(2) ?
C32 C27 N4 C13 . . . . 20.0(2) ?
C28 C27 N4 C13 . . . . -161.65(16) ?
C10 C11 N4 C27 . . . . 171.09(15) ?
C10 C11 N4 C13 . . . . -43.1(2) ?
C12 C13 N4 C27 . . . . -172.22(15) ?
C12 C13 N4 C11 . . . . 42.1(2) ?
C31 C30 N5 O1 . . . . 178.00(19) ?
C29 C30 N5 O1 . . . . -1.4(3) ?
C31 C30 N5 O3 . . . . -2.1(3) ?
C29 C30 N5 O3 . . . . 178.54(19) ?

_cod_database_fobs_code 2022401
